data_4031156
loop_
_publ_author_name
'Zhang, Shuang'
'Luo, Yong-Chun'
'Hu, Xiu-Qin'
'Wang, Zhu-Yin'
'Liang, Yong-Min'
'Xu, Peng-Fei'

_publ_section_title
;
 Enantioselective Amine-Catalyzed [4 + 2] Annulations of Allene Ketones
 and 2,3-Dioxopyrrolidine Derivatives: Synthesis of 4H-Pyran Derivatives.
;
_journal_issue 14
_journal_name_full 'The Journal of organic chemistry'
_journal_page_first 7288
_journal_page_last 7294
_journal_paper_doi 10.1021/acs.joc.5b00961
_journal_volume 80
_journal_year 2015
_chemical_absolute_configuration ad
_chemical_formula_moiety 'C28 H23 N O3'
_chemical_formula_sum 'C28 H23 N O3'
_chemical_formula_weight 421.47
_chemical_name_systematic
;
 ?
;
_space_group_crystal_system orthorhombic
_space_group_IT_number 19
_space_group_name_Hall 'P 2ac 2ab'
_space_group_name_H-M_alt 'P 21 21 21'
_symmetry_space_group_name_Hall 'P 2ac 2ab'
_symmetry_space_group_name_H-M 'P 21 21 21'
_atom_sites_solution_hydrogens geom
_atom_sites_solution_primary direct
_audit_creation_date 2014-03-19
_audit_creation_method
;
Olex2 1.2
(compiled 2014.02.28 svn.r2899 for OlexSys, GUI svn.r4796)
;
_cell_angle_alpha 90
_cell_angle_beta 90
_cell_angle_gamma 90
_cell_formula_units_Z 4
_cell_length_a 4.98554(7)
_cell_length_b 20.3658(4)
_cell_length_c 21.6733(3)
_cell_measurement_reflns_used 6841
_cell_measurement_temperature 293.7(2)
_cell_measurement_theta_max 70.4380
_cell_measurement_theta_min 4.3270
_cell_volume 2200.59(6)
_computing_cell_refinement
;
CrysAlisPro, Agilent Technologies,
Version 1.171.36.28 (release 01-02-2013 CrysAlis171 .NET)
(compiled Feb  1 2013,16:14:44)
;
_computing_data_collection
;
CrysAlisPro, Agilent Technologies,
Version 1.171.36.28 (release 01-02-2013 CrysAlis171 .NET)
(compiled Feb  1 2013,16:14:44)
;
_computing_data_reduction
;
CrysAlisPro, Agilent Technologies,
Version 1.171.36.28 (release 01-02-2013 CrysAlis171 .NET)
(compiled Feb  1 2013,16:14:44)
;
_computing_molecular_graphics 'Olex2 (Dolomanov et al., 2009)'
_computing_publication_material 'Olex2 (Dolomanov et al., 2009)'
_computing_structure_refinement 'ShelXL (Sheldrick, 2008)'
_computing_structure_solution 'ShelXS (Sheldrick, 2008)'
_diffrn_ambient_temperature 293.7(2)
_diffrn_detector_area_resol_mean 16.0733
_diffrn_measured_fraction_theta_full 0.999
_diffrn_measured_fraction_theta_max 0.996
_diffrn_measurement_device_type 'SuperNova, Dual, Cu at zero, Eos'
_diffrn_measurement_method '\w scans'
_diffrn_orient_matrix_UB_11 -0.1614280000
_diffrn_orient_matrix_UB_12 0.0145677000
_diffrn_orient_matrix_UB_13 0.0590635000
_diffrn_orient_matrix_UB_21 0.2562881000
_diffrn_orient_matrix_UB_22 -0.0084965000
_diffrn_orient_matrix_UB_23 0.0389199000
_diffrn_orient_matrix_UB_31 0.0613895000
_diffrn_orient_matrix_UB_32 0.0737137000
_diffrn_orient_matrix_UB_33 -0.0071709000
_diffrn_radiation_monochromator mirror
_diffrn_radiation_type CuK\a
_diffrn_radiation_wavelength 1.5418
_diffrn_reflns_av_R_equivalents 0.0280
_diffrn_reflns_av_unetI/netI 0.0232
_diffrn_reflns_laue_measured_fraction_full 0.999
_diffrn_reflns_laue_measured_fraction_max 0.996
_diffrn_reflns_limit_h_max 6
_diffrn_reflns_limit_h_min -6
_diffrn_reflns_limit_k_max 24
_diffrn_reflns_limit_k_min -19
_diffrn_reflns_limit_l_max 26
_diffrn_reflns_limit_l_min -26
_diffrn_reflns_number 12083
_diffrn_reflns_point_group_measured_fraction_full 0.973
_diffrn_reflns_point_group_measured_fraction_max 0.959
_diffrn_reflns_theta_full 67.680
_diffrn_reflns_theta_max 70.648
_diffrn_reflns_theta_min 2.977
_diffrn_source 'SuperNova (Cu) X-ray Source'
_exptl_absorpt_coefficient_mu 0.658
_exptl_absorpt_correction_T_max 1.00000
_exptl_absorpt_correction_T_min 0.61521
_exptl_absorpt_correction_type multi-scan
_exptl_absorpt_process_details
;
CrysAlisPro, Agilent Technologies,
Version 1.171.36.28 (release 01-02-2013 CrysAlis171 .NET)
(compiled Feb  1 2013,16:14:44)
Empirical absorption correction using spherical harmonics,
 implemented in SCALE3 ABSPACK scaling algorithm.
;
_exptl_crystal_colour 'clear dark yellow'
_exptl_crystal_density_diffrn 1.272
_exptl_crystal_description needle
_exptl_crystal_F_000 888
_exptl_crystal_size_max 0.38
_exptl_crystal_size_mid 0.28
_exptl_crystal_size_min 0.16
_refine_diff_density_max 0.128
_refine_diff_density_min -0.127
_refine_diff_density_rms 0.027
_refine_ls_abs_structure_details
;
 Flack x determined using 1438 quotients [(I+)-(I-)]/[(I+)+(I-)]
 (Parsons and Flack (2004), Acta Cryst. A60, s61).
;
_refine_ls_abs_structure_Flack 0.01(12)
_refine_ls_extinction_coef 0.0048(6)
_refine_ls_extinction_expression Fc^*^=kFc[1+0.001xFc^2^\l^3^/sin(2\q)]^-1/4^
_refine_ls_extinction_method SHELXL
_refine_ls_goodness_of_fit_ref 1.032
_refine_ls_hydrogen_treatment constr
_refine_ls_matrix_type full
_refine_ls_number_parameters 290
_refine_ls_number_reflns 4038
_refine_ls_number_restraints 0
_refine_ls_restrained_S_all 1.032
_refine_ls_R_factor_all 0.0391
_refine_ls_R_factor_gt 0.0368
_refine_ls_shift/su_max 0.000
_refine_ls_shift/su_mean 0.000
_refine_ls_structure_factor_coef Fsqd
_refine_ls_weighting_details
;
 w=1/[\s^2^(Fo^2^)+(0.0688P)^2^+0.0691P]
 where P=(Fo^2^+2Fc^2^)/3
;
_refine_ls_weighting_scheme calc
_refine_ls_wR_factor_gt 0.1032
_refine_ls_wR_factor_ref 0.1071
_reflns_Friedel_coverage 0.639
_reflns_friedel_fraction_full 0.937
_reflns_friedel_fraction_max 0.908
_reflns_number_gt 3777
_reflns_number_total 4038
_reflns_threshold_expression 'I > 2\s(I)'
_cod_data_source_file jo5b00961_si_002.cif
_cod_data_source_block zhangshuang0318
_cod_depositor_comments 'Adding full bibliography for 4031156.cif.'
_cod_database_code 4031156
_shelxl_version_number 2013-2
_shelx_space_group_comment
;
The symmetry employed for this shelxl refinement is uniquely defined
by the following loop, which should always be used as a source of
symmetry information in preference to the above space-group names.
They are only intended as comments.
;
_reflns_odcompleteness_completeness 99.87
_reflns_odcompleteness_iscentric 1
_reflns_odcompleteness_theta 66.97
_olex2_refinement_description
;
1. Fixed Uiso
 At 1.2 times of:
  All C(H) groups, All C(H,H) groups
2.a Ternary CH refined with riding coordinates:
 C5(H5)
2.b Secondary CH2 refined with riding coordinates:
 C7(H7A,H7B), C8(H8A,H8B), C21(H21A,H21B)
2.c Aromatic/amide H refined with riding coordinates:
 C4(H4), C10(H10), C11(H11), C12(H12), C13(H13), C14(H14), C16(H16), C17(H17),
 C18(H18), C19(H19), C20(H20), C24(H24), C25(H25), C26(H26), C27(H27), C28(H28)
;
_olex2_computing_structure_refinement_long 'ShelXL (Sheldrick, 2008)'
_olex2_computing_structure_solution_long 'ShelXS (Sheldrick, 2008)'

loop_
_space_group_symop_operation_xyz
'x, y, z'
'-x+1/2, -y, z+1/2'
'x+1/2, -y+1/2, -z'
'-x, y+1/2, -z+1/2'

loop_
_atom_site_label
_atom_site_type_symbol
_atom_site_fract_x
_atom_site_fract_y
_atom_site_fract_z
_atom_site_U_iso_or_equiv
_atom_site_adp_type
_atom_site_occupancy
_atom_site_site_symmetry_order
_atom_site_calc_flag
_atom_site_refinement_flags_posn
O1 O 0.9454(3) -0.12265(7) -0.16407(6) 0.0586(4) Uani 1 1 d .
O2 O 0.5766(4) -0.17122(8) -0.26104(8) 0.0731(5) Uani 1 1 d .
O3 O 0.8034(4) -0.06917(9) -0.03390(8) 0.0720(5) Uani 1 1 d .
N1 N 0.7175(4) -0.07880(9) -0.31306(8) 0.0575(4) Uani 1 1 d .
C1 C 0.7115(5) -0.12145(10) -0.26481(9) 0.0543(5) Uani 1 1 d .
C2 C 0.9014(4) -0.09344(10) -0.21963(8) 0.0505(4) Uani 1 1 d .
C3 C 1.1450(4) -0.09186(11) -0.12971(9) 0.0535(5) Uani 1 1 d .
C4 C 1.2735(4) -0.03877(12) -0.14699(9) 0.0570(5) Uani 1 1 d .
H4 H 1.4101 -0.0237 -0.1214 0.068 Uiso 1 1 calc R
C5 C 1.2180(4) 0.00005(11) -0.20508(9) 0.0530(5) Uani 1 1 d .
H5 H 1.3842 0.0038 -0.2290 0.064 Uiso 1 1 calc R
C6 C 1.0199(4) -0.03996(10) -0.24102(8) 0.0503(4) Uani 1 1 d .
C7 C 0.9098(5) -0.02620(11) -0.30388(9) 0.0571(5) Uani 1 1 d .
H7A H 0.8229 0.0164 -0.3053 0.069 Uiso 1 1 calc R
H7B H 1.0502 -0.0276 -0.3349 0.069 Uiso 1 1 calc R
C8 C 0.5975(5) -0.09181(13) -0.37330(10) 0.0651(6) Uani 1 1 d .
H8A H 0.5076 -0.0525 -0.3878 0.078 Uiso 1 1 calc R
H8B H 0.4639 -0.1262 -0.3692 0.078 Uiso 1 1 calc R
C9 C 0.8046(5) -0.11259(11) -0.42002(8) 0.0535(5) Uani 1 1 d .
C10 C 0.9067(5) -0.17520(11) -0.41981(10) 0.0604(5) Uani 1 1 d .
H10 H 0.8407 -0.2057 -0.3917 0.073 Uiso 1 1 calc R
C11 C 1.1053(6) -0.19355(13) -0.46056(12) 0.0693(6) Uani 1 1 d .
H11 H 1.1707 -0.2363 -0.4597 0.083 Uiso 1 1 calc R
C12 C 1.2071(6) -0.14981(16) -0.50204(10) 0.0761(7) Uani 1 1 d .
H12 H 1.3424 -0.1623 -0.5291 0.091 Uiso 1 1 calc R
C13 C 1.1078(8) -0.08763(16) -0.50321(11) 0.0868(9) Uani 1 1 d .
H13 H 1.1753 -0.0575 -0.5315 0.104 Uiso 1 1 calc R
C14 C 0.9059(7) -0.06859(12) -0.46252(10) 0.0759(8) Uani 1 1 d .
H14 H 0.8390 -0.0260 -0.4640 0.091 Uiso 1 1 calc R
C15 C 1.1073(4) 0.06861(10) -0.19294(8) 0.0508(4) Uani 1 1 d .
C16 C 0.9028(5) 0.07833(11) -0.15039(11) 0.0616(5) Uani 1 1 d .
H16 H 0.8442 0.0434 -0.1263 0.074 Uiso 1 1 calc R
C17 C 0.7857(6) 0.13913(13) -0.14351(12) 0.0753(7) Uani 1 1 d .
H17 H 0.6469 0.1448 -0.1153 0.090 Uiso 1 1 calc R
C18 C 0.8737(7) 0.19153(12) -0.17823(13) 0.0762(7) Uani 1 1 d .
H18 H 0.7926 0.2324 -0.1741 0.091 Uiso 1 1 calc R
C19 C 1.0794(8) 0.18325(13) -0.21857(13) 0.0809(8) Uani 1 1 d .
H19 H 1.1418 0.2189 -0.2413 0.097 Uiso 1 1 calc R
C20 C 1.1974(6) 0.12190(12) -0.22621(11) 0.0689(6) Uani 1 1 d .
H20 H 1.3380 0.1168 -0.2540 0.083 Uiso 1 1 calc R
C21 C 1.1839(5) -0.12717(12) -0.06997(10) 0.0600(5) Uani 1 1 d .
H21A H 1.3576 -0.1155 -0.0531 0.072 Uiso 1 1 calc R
H21B H 1.1840 -0.1741 -0.0777 0.072 Uiso 1 1 calc R
C22 C 0.9694(4) -0.11140(10) -0.02305(9) 0.0531(5) Uani 1 1 d .
C23 C 0.9647(5) -0.14824(10) 0.03654(9) 0.0551(5) Uani 1 1 d .
C24 C 1.1362(6) -0.19980(13) 0.04934(12) 0.0725(7) Uani 1 1 d .
H24 H 1.2649 -0.2122 0.0206 0.087 Uiso 1 1 calc R
C25 C 1.1167(7) -0.23317(15) 0.10515(14) 0.0846(8) Uani 1 1 d .
H25 H 1.2311 -0.2682 0.1132 0.102 Uiso 1 1 calc R
C26 C 0.9313(7) -0.21497(14) 0.14817(12) 0.0825(8) Uani 1 1 d .
H26 H 0.9205 -0.2372 0.1856 0.099 Uiso 1 1 calc R
C27 C 0.7616(8) -0.16384(16) 0.13598(13) 0.0898(9) Uani 1 1 d .
H27 H 0.6349 -0.1514 0.1652 0.108 Uiso 1 1 calc R
C28 C 0.7768(7) -0.13039(14) 0.08021(11) 0.0757(7) Uani 1 1 d .
H28 H 0.6599 -0.0958 0.0723 0.091 Uiso 1 1 calc R

loop_
_atom_site_aniso_label
_atom_site_aniso_U_11
_atom_site_aniso_U_22
_atom_site_aniso_U_33
_atom_site_aniso_U_23
_atom_site_aniso_U_13
_atom_site_aniso_U_12
O1 0.0684(8) 0.0539(8) 0.0534(7) 0.0027(6) -0.0065(7) -0.0037(7)
O2 0.0882(12) 0.0541(8) 0.0771(10) -0.0057(8) -0.0110(10) -0.0147(9)
O3 0.0767(10) 0.0729(10) 0.0663(9) 0.0061(8) 0.0056(8) 0.0283(9)
N1 0.0663(10) 0.0584(10) 0.0479(8) -0.0087(7) -0.0050(8) -0.0006(9)
C1 0.0605(11) 0.0472(10) 0.0552(10) -0.0095(9) -0.0006(9) 0.0036(10)
C2 0.0565(10) 0.0469(10) 0.0481(9) -0.0049(8) 0.0012(8) 0.0053(9)
C3 0.0485(10) 0.0598(12) 0.0523(9) -0.0039(9) -0.0027(8) 0.0089(9)
C4 0.0467(10) 0.0706(13) 0.0539(10) -0.0065(10) -0.0030(8) 0.0000(10)
C5 0.0462(9) 0.0628(12) 0.0500(9) -0.0042(8) 0.0058(8) -0.0049(9)
C6 0.0530(10) 0.0526(10) 0.0453(8) -0.0079(8) 0.0052(8) 0.0018(9)
C7 0.0666(12) 0.0581(11) 0.0466(8) -0.0056(9) 0.0032(9) -0.0015(11)
C8 0.0644(12) 0.0748(14) 0.0562(10) -0.0135(10) -0.0154(10) 0.0111(12)
C9 0.0626(11) 0.0552(11) 0.0425(8) -0.0065(8) -0.0149(8) 0.0051(10)
C10 0.0675(12) 0.0533(11) 0.0604(11) -0.0008(10) -0.0041(10) -0.0009(11)
C11 0.0739(14) 0.0642(13) 0.0697(13) -0.0115(11) -0.0029(12) 0.0076(12)
C12 0.0824(16) 0.0934(19) 0.0524(11) -0.0123(12) 0.0019(12) -0.0012(16)
C13 0.119(2) 0.092(2) 0.0490(11) 0.0120(12) 0.0052(14) -0.010(2)
C14 0.116(2) 0.0575(13) 0.0544(11) 0.0047(10) -0.0151(14) 0.0100(15)
C15 0.0483(9) 0.0574(11) 0.0467(8) -0.0063(8) -0.0036(8) -0.0122(9)
C16 0.0599(11) 0.0586(12) 0.0662(11) -0.0069(10) 0.0087(10) -0.0096(10)
C17 0.0762(15) 0.0709(15) 0.0789(15) -0.0189(13) 0.0067(13) -0.0010(13)
C18 0.0963(19) 0.0568(13) 0.0755(14) -0.0175(12) -0.0194(15) 0.0005(14)
C19 0.112(2) 0.0574(14) 0.0734(14) 0.0023(11) -0.0063(16) -0.0196(15)
C20 0.0788(14) 0.0685(14) 0.0593(11) -0.0010(11) 0.0082(11) -0.0187(13)
C21 0.0573(11) 0.0666(13) 0.0560(10) 0.0014(10) -0.0057(9) 0.0160(11)
C22 0.0544(10) 0.0513(10) 0.0537(9) -0.0052(9) -0.0101(8) 0.0060(9)
C23 0.0617(11) 0.0506(10) 0.0529(9) -0.0050(9) -0.0109(9) -0.0036(9)
C24 0.0750(15) 0.0738(15) 0.0686(13) 0.0057(12) -0.0135(12) 0.0118(13)
C25 0.0955(19) 0.0762(16) 0.0822(16) 0.0187(15) -0.0273(16) 0.0039(17)
C26 0.107(2) 0.0795(17) 0.0613(12) 0.0120(13) -0.0199(15) -0.0247(17)
C27 0.117(3) 0.0889(19) 0.0631(14) 0.0060(14) 0.0110(15) -0.008(2)
C28 0.0925(18) 0.0699(15) 0.0648(13) 0.0036(11) 0.0084(13) 0.0052(15)

loop_
_atom_type_symbol
_atom_type_description
_atom_type_scat_dispersion_real
_atom_type_scat_dispersion_imag
_atom_type_scat_source
C C 0.0181 0.0091 'International Tables Vol C Tables 4.2.6.8 and 6.1.1.4'
H H 0.0000 0.0000 'International Tables Vol C Tables 4.2.6.8 and 6.1.1.4'
N N 0.0311 0.0180 'International Tables Vol C Tables 4.2.6.8 and 6.1.1.4'
O O 0.0492 0.0322 'International Tables Vol C Tables 4.2.6.8 and 6.1.1.4'

loop_
_geom_angle_atom_site_label_1
_geom_angle_atom_site_label_2
_geom_angle_atom_site_label_3
_geom_angle
C2 O1 C3 113.07(16)
C1 N1 C7 112.36(17)
C1 N1 C8 124.24(19)
C7 N1 C8 121.81(18)
O2 C1 N1 126.5(2)
O2 C1 C2 129.1(2)
N1 C1 C2 104.44(17)
O1 C2 C1 121.43(18)
C6 C2 O1 126.71(19)
C6 C2 C1 111.84(18)
O1 C3 C21 109.85(18)
C4 C3 O1 124.59(19)
C4 C3 C21 125.5(2)
C3 C4 H4 117.3
C3 C4 C5 125.41(19)
C5 C4 H4 117.3
C4 C5 H5 109.0
C4 C5 C15 113.66(16)
C6 C5 C4 105.61(17)
C6 C5 H5 109.0
C6 C5 C15 110.45(16)
C15 C5 H5 109.0
C2 C6 C5 124.05(18)
C2 C6 C7 108.04(18)
C7 C6 C5 127.84(18)
N1 C7 C6 103.24(17)
N1 C7 H7A 111.1
N1 C7 H7B 111.1
C6 C7 H7A 111.1
C6 C7 H7B 111.1
H7A C7 H7B 109.1
N1 C8 H8A 109.3
N1 C8 H8B 109.3
N1 C8 C9 111.77(18)
H8A C8 H8B 107.9
C9 C8 H8A 109.3
C9 C8 H8B 109.3
C10 C9 C8 120.8(2)
C10 C9 C14 118.0(2)
C14 C9 C8 121.1(2)
C9 C10 H10 119.5
C9 C10 C11 121.1(2)
C11 C10 H10 119.5
C10 C11 H11 119.6
C12 C11 C10 120.8(2)
C12 C11 H11 119.6
C11 C12 H12 120.5
C13 C12 C11 119.0(3)
C13 C12 H12 120.5
C12 C13 H13 119.7
C12 C13 C14 120.7(3)
C14 C13 H13 119.7
C9 C14 C13 120.4(2)
C9 C14 H14 119.8
C13 C14 H14 119.8
C16 C15 C5 120.73(19)
C20 C15 C5 120.88(19)
C20 C15 C16 118.3(2)
C15 C16 H16 119.6
C17 C16 C15 120.7(2)
C17 C16 H16 119.6
C16 C17 H17 119.9
C16 C17 C18 120.2(3)
C18 C17 H17 119.9
C17 C18 H18 120.1
C19 C18 C17 119.7(3)
C19 C18 H18 120.1
C18 C19 H19 119.7
C18 C19 C20 120.5(3)
C20 C19 H19 119.7
C15 C20 C19 120.5(2)
C15 C20 H20 119.8
C19 C20 H20 119.8
C3 C21 H21A 109.0
C3 C21 H21B 109.0
C3 C21 C22 112.93(17)
H21A C21 H21B 107.8
C22 C21 H21A 109.0
C22 C21 H21B 109.0
O3 C22 C21 120.12(19)
O3 C22 C23 120.8(2)
C23 C22 C21 119.10(18)
C24 C23 C22 123.1(2)
C28 C23 C22 118.1(2)
C28 C23 C24 118.8(2)
C23 C24 H24 119.9
C23 C24 C25 120.2(3)
C25 C24 H24 119.9
C24 C25 H25 119.7
C26 C25 C24 120.6(3)
C26 C25 H25 119.7
C25 C26 H26 120.2
C25 C26 C27 119.6(3)
C27 C26 H26 120.2
C26 C27 H27 119.8
C26 C27 C28 120.5(3)
C28 C27 H27 119.8
C23 C28 C27 120.3(3)
C23 C28 H28 119.9
C27 C28 H28 119.9

loop_
_geom_bond_atom_site_label_1
_geom_bond_atom_site_label_2
_geom_bond_distance
O1 C2 1.361(2)
O1 C3 1.392(2)
O2 C1 1.219(3)
O3 C22 1.216(3)
N1 C1 1.360(3)
N1 C7 1.451(3)
N1 C8 1.460(3)
C1 C2 1.477(3)
C2 C6 1.323(3)
C3 C4 1.311(3)
C3 C21 1.494(3)
C4 H4 0.9300
C4 C5 1.512(3)
C5 H5 0.9800
C5 C6 1.499(3)
C5 C15 1.524(3)
C6 C7 1.495(3)
C7 H7A 0.9700
C7 H7B 0.9700
C8 H8A 0.9700
C8 H8B 0.9700
C8 C9 1.507(3)
C9 C10 1.373(3)
C9 C14 1.381(3)
C10 H10 0.9300
C10 C11 1.378(3)
C11 H11 0.9300
C11 C12 1.364(4)
C12 H12 0.9300
C12 C13 1.360(4)
C13 H13 0.9300
C13 C14 1.393(4)
C14 H14 0.9300
C15 C16 1.389(3)
C15 C20 1.378(3)
C16 H16 0.9300
C16 C17 1.377(4)
C17 H17 0.9300
C17 C18 1.378(4)
C18 H18 0.9300
C18 C19 1.358(5)
C19 H19 0.9300
C19 C20 1.391(4)
C20 H20 0.9300
C21 H21A 0.9700
C21 H21B 0.9700
C21 C22 1.510(3)
C22 C23 1.494(3)
C23 C24 1.382(3)
C23 C28 1.380(4)
C24 H24 0.9300
C24 C25 1.391(4)
C25 H25 0.9300
C25 C26 1.364(5)
C26 H26 0.9300
C26 C27 1.368(5)
C27 H27 0.9300
C27 C28 1.390(4)
C28 H28 0.9300

loop_
_geom_torsion_atom_site_label_1
_geom_torsion_atom_site_label_2
_geom_torsion_atom_site_label_3
_geom_torsion_atom_site_label_4
_geom_torsion
O1 C2 C6 C5 -3.2(3)
O1 C2 C6 C7 179.76(19)
O1 C3 C4 C5 3.4(3)
O1 C3 C21 C22 -77.8(2)
O2 C1 C2 O1 -0.9(3)
O2 C1 C2 C6 177.4(2)
O3 C22 C23 C24 175.2(2)
O3 C22 C23 C28 -3.7(3)
N1 C1 C2 O1 178.85(18)
N1 C1 C2 C6 -2.9(2)
N1 C8 C9 C10 77.2(3)
N1 C8 C9 C14 -99.9(3)
C1 N1 C7 C6 -2.1(2)
C1 N1 C8 C9 -100.8(3)
C1 C2 C6 C5 178.60(18)
C1 C2 C6 C7 1.6(2)
C2 O1 C3 C4 2.4(3)
C2 O1 C3 C21 -179.27(16)
C2 C6 C7 N1 0.2(2)
C3 O1 C2 C1 175.53(17)
C3 O1 C2 C6 -2.5(3)
C3 C4 C5 C6 -7.8(3)
C3 C4 C5 C15 113.4(2)
C3 C21 C22 O3 -6.4(3)
C3 C21 C22 C23 173.64(18)
C4 C3 C21 C22 100.5(3)
C4 C5 C6 C2 7.6(3)
C4 C5 C6 C7 -175.95(19)
C4 C5 C15 C16 -45.8(2)
C4 C5 C15 C20 137.7(2)
C5 C6 C7 N1 -176.64(18)
C5 C15 C16 C17 -173.9(2)
C5 C15 C20 C19 174.5(2)
C6 C5 C15 C16 72.7(2)
C6 C5 C15 C20 -103.8(2)
C7 N1 C1 O2 -177.2(2)
C7 N1 C1 C2 3.0(2)
C7 N1 C8 C9 63.8(3)
C8 N1 C1 O2 -11.4(4)
C8 N1 C1 C2 168.82(19)
C8 N1 C7 C6 -168.36(19)
C8 C9 C10 C11 -176.9(2)
C8 C9 C14 C13 176.5(2)
C9 C10 C11 C12 0.4(4)
C10 C9 C14 C13 -0.7(4)
C10 C11 C12 C13 -0.7(4)
C11 C12 C13 C14 0.3(5)
C12 C13 C14 C9 0.4(5)
C14 C9 C10 C11 0.3(3)
C15 C5 C6 C2 -115.7(2)
C15 C5 C6 C7 60.8(2)
C15 C16 C17 C18 -1.1(4)
C16 C15 C20 C19 -2.1(4)
C16 C17 C18 C19 -1.1(4)
C17 C18 C19 C20 1.6(4)
C18 C19 C20 C15 0.0(4)
C20 C15 C16 C17 2.6(3)
C21 C3 C4 C5 -174.7(2)
C21 C22 C23 C24 -4.9(3)
C21 C22 C23 C28 176.3(2)
C22 C23 C24 C25 -178.3(2)
C22 C23 C28 C27 179.0(3)
C23 C24 C25 C26 -0.9(5)
C24 C23 C28 C27 0.1(4)
C24 C25 C26 C27 0.6(5)
C25 C26 C27 C28 -0.1(5)
C26 C27 C28 C23 -0.3(5)
C28 C23 C24 C25 0.5(4)
